data_7118273
loop_
_publ_author_name
'Wright, Christopher M. R.'
'Turner, Zo\"e R'
'Buffet, Jean-Charles'
'O'Hare, Dermot'

_publ_section_title
;
 Tungsten imido catalysts for selective ethylene dimerisation.
;
_journal_issue 13
_journal_name_full 'Chemical communications (Cambridge, England)'
_journal_page_first 2850
_journal_page_last 2853
_journal_paper_doi 10.1039/c5cc09386d
_journal_volume 52
_journal_year 2016
_chemical_formula_moiety 'C16 H25 Cl4 N O W'
_chemical_formula_sum 'C16 H25 Cl4 N O W'
_chemical_formula_weight 573.02
_chemical_name_systematic
;
 ?
;
_chemical_properties_physical 'Air-sensitive, Moisture-sensitive, Oxygen-sensitive'
_space_group_crystal_system triclinic
_space_group_IT_number 2
_space_group_name_Hall '-P 1'
_space_group_name_H-M_alt 'P -1'
_symmetry_space_group_name_Hall '-P 1'
_symmetry_space_group_name_H-M 'P -1'
_atom_sites_solution_hydrogens geom
_audit_creation_method SHELXL-2014
_audit_update_record
;
2015-10-30 deposited with the CCDC.
2016-01-04 downloaded from the CCDC.
;
_cell_angle_alpha 95.8060(10)
_cell_angle_beta 98.5620(10)
_cell_angle_gamma 97.4840(10)
_cell_formula_units_Z 4
_cell_length_a 8.59410(10)
_cell_length_b 14.1186(2)
_cell_length_c 17.4478(3)
_cell_measurement_reflns_used 9266
_cell_measurement_temperature 150(2)
_cell_measurement_theta_max 27
_cell_measurement_theta_min 5
_cell_volume 2059.88(5)
_computing_cell_refinement 'HKL Scalepack (Otwinowski & Minor 1997)'
_computing_data_collection 'Collect (Nonius BV, 1997-2000)'
_computing_data_reduction 'HKL Denzo and Scalepack (Otwinowski & Minor 1997)'
_computing_molecular_graphics 'Ortep-3 for Windows (Farrugia, 1997)'
_computing_publication_material 'WinGX publication routines (Farrugia, 1999)'
_computing_structure_refinement 'SHELXL-2014 (Sheldrick, 2014)'
_computing_structure_solution
;
Palatinus, L.; Chapuis, G. J. Appl. Cryst. 2007, 40, 786-790.
;
_diffrn_ambient_temperature 150
_diffrn_measured_fraction_theta_full 0.991
_diffrn_measured_fraction_theta_max 0.993
_diffrn_measurement_device Area
_diffrn_measurement_device_type 'Nonius KappaCCD'
_diffrn_measurement_method \w
_diffrn_radiation_monochromator graphite
_diffrn_radiation_type 'Mo K\a'
_diffrn_radiation_wavelength 0.71073
_diffrn_reflns_av_R_equivalents 0.0289
_diffrn_reflns_av_unetI/netI 0.0402
_diffrn_reflns_laue_measured_fraction_full 0.991
_diffrn_reflns_laue_measured_fraction_max 0.993
_diffrn_reflns_limit_h_max 11
_diffrn_reflns_limit_h_min -10
_diffrn_reflns_limit_k_max 18
_diffrn_reflns_limit_k_min -18
_diffrn_reflns_limit_l_max 22
_diffrn_reflns_limit_l_min -22
_diffrn_reflns_number 17151
_diffrn_reflns_point_group_measured_fraction_full 0.991
_diffrn_reflns_point_group_measured_fraction_max 0.993
_diffrn_reflns_theta_full 25.242
_diffrn_reflns_theta_max 27.498
_diffrn_reflns_theta_min 5.124
_exptl_absorpt_coefficient_mu 6.129
_exptl_absorpt_correction_T_max 1.00
_exptl_absorpt_correction_T_min 0.76
_exptl_absorpt_correction_type multi-scan
_exptl_absorpt_process_details 'DENZO/SCALEPACK (Otwinowski & Minor, 1997)'
_exptl_crystal_colour green
_exptl_crystal_density_diffrn 1.848
_exptl_crystal_description block
_exptl_crystal_F_000 1112
_exptl_crystal_recrystallization_method 'Re-crystallisation from solvent: Pentane'
_exptl_crystal_size_max 0.560
_exptl_crystal_size_mid 0.480
_exptl_crystal_size_min 0.140
_refine_diff_density_max 1.655
_refine_diff_density_min -1.523
_refine_diff_density_rms 0.139
_refine_ls_extinction_method none
_refine_ls_goodness_of_fit_ref 1.097
_refine_ls_hydrogen_treatment constr
_refine_ls_matrix_type full
_refine_ls_number_parameters 433
_refine_ls_number_reflns 9396
_refine_ls_number_restraints 1
_refine_ls_restrained_S_all 1.097
_refine_ls_R_factor_all 0.0371
_refine_ls_R_factor_gt 0.0287
_refine_ls_shift/su_max 0.002
_refine_ls_shift/su_mean 0.000
_refine_ls_structure_factor_coef Fsqd
_refine_ls_weighting_details 'w=1/[\s^2^(Fo^2^)+(0.0290P)^2^+1.3639P] where P=(Fo^2^+2Fc^2^)/3'
_refine_ls_weighting_scheme calc
_refine_ls_wR_factor_gt 0.0651
_refine_ls_wR_factor_ref 0.0688
_reflns_Friedel_coverage 0.000
_reflns_number_gt 7987
_reflns_number_total 9396
_reflns_threshold_expression 'I > 2\s(I)'
_cod_data_source_file c5cc09386d2.cif
_cod_data_source_block cw001
_cod_depositor_comments 'Adding full bibliography for 7118272--7118273.cif.'
_cod_database_code 7118273
_shelx_space_group_comment
;
The symmetry employed for this shelxl refinement is uniquely defined
by the following loop, which should always be used as a source of
symmetry information in preference to the above space-group names.
They are only intended as comments.
;
_shelxl_version_number 2014-3

loop_
_space_group_symop_operation_xyz
'x, y, z'
'-x, -y, -z'

loop_
_atom_site_label
_atom_site_type_symbol
_atom_site_fract_x
_atom_site_fract_y
_atom_site_fract_z
_atom_site_U_iso_or_equiv
_atom_site_adp_type
_atom_site_occupancy
_atom_site_site_symmetry_order
_atom_site_calc_flag
_atom_site_refinement_flags_posn
_atom_site_refinement_flags_adp
_atom_site_refinement_flags_occupancy
_atom_site_disorder_assembly
_atom_site_disorder_group
C1 C 0.6146(4) 0.2711(3) 0.2902(2) 0.0211(7) Uani 1 1 d . . . . .
C2 C 0.5865(4) 0.3545(3) 0.3361(2) 0.0258(8) Uani 1 1 d . . . . .
C3 C 0.4531(5) 0.3955(3) 0.3075(3) 0.0342(9) Uani 1 1 d . . . . .
H3 H 0.4296 0.4511 0.3365 0.041 Uiso 1 1 calc R U . . .
C4 C 0.3557(5) 0.3579(3) 0.2391(3) 0.0372(10) Uani 1 1 d . . . . .
H4 H 0.2666 0.3880 0.2213 0.045 Uiso 1 1 calc R U . . .
C5 C 0.3849(5) 0.2763(3) 0.1952(2) 0.0321(9) Uani 1 1 d . . . . .
H5 H 0.3154 0.2515 0.1478 0.039 Uiso 1 1 calc R U . . .
C6 C 0.5137(4) 0.2302(3) 0.2193(2) 0.0255(8) Uani 1 1 d . . . . .
C7 C 0.6918(5) 0.3955(3) 0.4124(2) 0.0359(9) Uani 1 1 d . . . . .
H7 H 0.7849 0.3595 0.4187 0.043 Uiso 1 1 calc R U . . .
C8 C 0.7550(7) 0.5008(4) 0.4147(3) 0.0611(15) Uani 1 1 d . . . . .
H8A H 0.6658 0.5375 0.4070 0.092 Uiso 1 1 calc R U . . .
H8B H 0.8189 0.5091 0.3731 0.092 Uiso 1 1 calc R U . . .
H8C H 0.8214 0.5243 0.4654 0.092 Uiso 1 1 calc R U . . .
C9 C 0.6020(8) 0.3797(4) 0.4801(3) 0.0639(15) Uani 1 1 d . . . . .
H9A H 0.5023 0.4067 0.4716 0.096 Uiso 1 1 calc R U . . .
H9B H 0.6675 0.4116 0.5290 0.096 Uiso 1 1 calc R U . . .
H9C H 0.5783 0.3105 0.4834 0.096 Uiso 1 1 calc R U . . .
C10 C 0.5446(5) 0.1413(3) 0.1719(2) 0.0335(9) Uani 1 1 d . . . . .
H10 H 0.6246 0.1111 0.2051 0.040 Uiso 1 1 calc R U . . .
C11 C 0.6155(6) 0.1689(4) 0.1006(3) 0.0480(12) Uani 1 1 d . . . . .
H11A H 0.5409 0.2013 0.0682 0.072 Uiso 1 1 calc R U . . .
H11B H 0.6352 0.1107 0.0701 0.072 Uiso 1 1 calc R U . . .
H11C H 0.7160 0.2124 0.1178 0.072 Uiso 1 1 calc R U . . .
C12 C 0.3936(6) 0.0668(4) 0.1470(3) 0.0539(13) Uani 1 1 d . . . . .
H12A H 0.3435 0.0552 0.1928 0.081 Uiso 1 1 calc R U . . .
H12B H 0.4219 0.0065 0.1240 0.081 Uiso 1 1 calc R U . . .
H12C H 0.3191 0.0913 0.1084 0.081 Uiso 1 1 calc R U . . .
C13 C 1.1464(5) 0.0278(3) 0.4190(3) 0.0348(9) Uani 1 1 d . . . . .
H13A H 1.1049 -0.0280 0.3788 0.042 Uiso 1 1 calc R U . . .
H13B H 1.0837 0.0246 0.4622 0.042 Uiso 1 1 calc R U . . .
C14 C 1.3219(5) 0.0288(3) 0.4491(3) 0.0357(9) Uani 1 1 d . . . . .
H14A H 1.3509 0.0594 0.5039 0.043 Uiso 1 1 calc R U . . .
H14B H 1.3494 -0.0373 0.4458 0.043 Uiso 1 1 calc R U . . .
C15 C 1.4045(5) 0.0875(3) 0.3952(3) 0.0405(10) Uani 1 1 d . . . . .
H15A H 1.5123 0.1179 0.4211 0.049 Uiso 1 1 calc R U . . .
H15B H 1.4131 0.0470 0.3467 0.049 Uiso 1 1 calc R U . . .
C16 C 1.2996(5) 0.1617(4) 0.3782(4) 0.0561(15) Uani 1 1 d . . . . .
H16A H 1.3346 0.2206 0.4159 0.067 Uiso 1 1 calc R U . . .
H16B H 1.3024 0.1790 0.3248 0.067 Uiso 1 1 calc R U . . .
Cl1 Cl 1.08363(11) 0.32683(7) 0.38492(6) 0.0325(2) Uani 1 1 d . . . . .
Cl2 Cl 0.87671(11) 0.17621(7) 0.47583(5) 0.0318(2) Uani 1 1 d . . . . .
Cl3 Cl 0.79732(11) 0.01964(7) 0.31993(6) 0.0338(2) Uani 1 1 d . . . . .
Cl4 Cl 1.00383(11) 0.16953(7) 0.22616(6) 0.0320(2) Uani 1 1 d . . . . .
N1 N 0.7478(3) 0.2296(2) 0.31527(17) 0.0212(6) Uani 1 1 d . . . . .
O1 O 1.1394(3) 0.11851(19) 0.38548(16) 0.0298(6) Uani 1 1 d . . . . .
W1 W 0.91664(2) 0.18096(2) 0.34607(2) 0.02097(5) Uani 1 1 d . . . . .
C17 C -0.0402(4) 0.6649(2) 0.11181(19) 0.0209(7) Uani 1 1 d . . . . .
C18 C -0.0998(4) 0.7427(3) 0.0779(2) 0.0244(8) Uani 1 1 d . . . . .
C19 C -0.2496(5) 0.7232(3) 0.0324(2) 0.0331(9) Uani 1 1 d . . . . .
H19 H -0.2937 0.7739 0.0094 0.040 Uiso 1 1 calc R U . . .
C20 C -0.3363(5) 0.6322(4) 0.0199(3) 0.0444(11) Uani 1 1 d . . . . .
H20 H -0.4375 0.6205 -0.0126 0.053 Uiso 1 1 calc R U . . .
C21 C -0.2757(5) 0.5577(3) 0.0547(3) 0.0390(10) Uani 1 1 d . . . . .
H21 H -0.3376 0.4956 0.0463 0.047 Uiso 1 1 calc R U . . .
C22 C -0.1280(5) 0.5714(3) 0.1012(2) 0.0279(8) Uani 1 1 d . . . . .
C23 C -0.0045(5) 0.8427(3) 0.0882(2) 0.0322(9) Uani 1 1 d . . . . .
H23 H 0.0923 0.8447 0.1284 0.039 Uiso 1 1 calc R U . . .
C24 C 0.0480(6) 0.8654(3) 0.0125(3) 0.0467(11) Uani 1 1 d . . . . .
H24A H 0.1102 0.8166 -0.0053 0.070 Uiso 1 1 calc R U . . .
H24B H 0.1137 0.9289 0.0208 0.070 Uiso 1 1 calc R U . . .
H24C H -0.0457 0.8656 -0.0270 0.070 Uiso 1 1 calc R U . . .
C25 C -0.1024(8) 0.9208(3) 0.1163(3) 0.0631(17) Uani 1 1 d . . . . .
H25A H -0.0327 0.9827 0.1308 0.095 Uiso 1 1 calc R U . . .
H25B H -0.1480 0.9021 0.1618 0.095 Uiso 1 1 calc R U . . .
H25C H -0.1883 0.9268 0.0742 0.095 Uiso 1 1 calc R U . . .
C26 C -0.0647(5) 0.4884(3) 0.1392(2) 0.0306(9) Uani 1 1 d . . . . .
H26 H 0.0445 0.5131 0.1685 0.037 Uiso 1 1 calc R U . . .
C27 C -0.0514(7) 0.4050(4) 0.0797(3) 0.0521(13) Uani 1 1 d . . . . .
H27A H -0.0128 0.3530 0.1068 0.078 Uiso 1 1 calc R U . . .
H27B H 0.0235 0.4267 0.0456 0.078 Uiso 1 1 calc R U . . .
H27C H -0.1561 0.3815 0.0482 0.078 Uiso 1 1 calc R U . . .
C28 C -0.1664(8) 0.4540(4) 0.1974(3) 0.0680(18) Uani 1 1 d . . . . .
H28A H -0.1673 0.5073 0.2379 0.102 Uiso 1 1 calc R U . . .
H28B H -0.1226 0.4014 0.2216 0.102 Uiso 1 1 calc R U . . .
H28C H -0.2753 0.4310 0.1705 0.102 Uiso 1 1 calc R U . . .
C29 C 0.5872(11) 0.7837(12) 0.3587(6) 0.038(3) Uani 0.63(3) 1 d . . P A 1
H29A H 0.5165 0.7581 0.3941 0.045 Uiso 0.63(3) 1 calc R U P A 1
H29B H 0.5786 0.8526 0.3563 0.045 Uiso 0.63(3) 1 calc R U P A 1
C29A C 0.5834(18) 0.734(2) 0.3649(8) 0.035(5) Uani 0.37(3) 1 d . U P A 2
H29C H 0.5586 0.6693 0.3817 0.042 Uiso 0.37(3) 1 calc R U P A 2
H29D H 0.5210 0.7782 0.3902 0.042 Uiso 0.37(3) 1 calc R U P A 2
C30 C 0.7588(5) 0.7701(3) 0.3863(3) 0.0426(11) Uani 1 1 d . U . . .
H30A H 0.8202 0.8302 0.4162 0.051 Uiso 1 1 calc R U . A 1
H30B H 0.7628 0.7178 0.4199 0.051 Uiso 1 1 calc R U . A 1
C31 C 0.8242(5) 0.7447(4) 0.3132(3) 0.0568(14) Uani 1 1 d . . . . .
H31A H 0.8932 0.8011 0.3009 0.068 Uiso 1 1 calc R U . . .
H31B H 0.8880 0.6917 0.3196 0.068 Uiso 1 1 calc R U . . .
C32 C 0.6909(6) 0.7155(6) 0.2517(3) 0.085(2) Uani 1 1 d . . . . .
H32A H 0.7026 0.7542 0.2081 0.102 Uiso 1 1 calc R U . . .
H32B H 0.6876 0.6470 0.2317 0.102 Uiso 1 1 calc R U . . .
Cl5 Cl 0.42035(12) 0.79320(7) 0.12385(6) 0.0361(2) Uani 1 1 d . . . . .
Cl6 Cl 0.38684(12) 0.56601(7) 0.15184(6) 0.0340(2) Uani 1 1 d . . . . .
Cl7 Cl 0.23706(12) 0.61670(8) 0.31089(6) 0.0359(2) Uani 1 1 d . . . . .
Cl8 Cl 0.26760(12) 0.84364(7) 0.28188(6) 0.0385(2) Uani 1 1 d . . . . .
N2 N 0.1108(4) 0.6812(2) 0.15490(17) 0.0233(6) Uani 1 1 d . . . . .
O2 O 0.5458(3) 0.7283(2) 0.27984(15) 0.0299(6) Uani 1 1 d . . . . .
W2 W 0.30065(2) 0.70143(2) 0.20864(2) 0.02264(5) Uani 1 1 d . . . . .

loop_
_atom_site_aniso_label
_atom_site_aniso_U_11
_atom_site_aniso_U_22
_atom_site_aniso_U_33
_atom_site_aniso_U_23
_atom_site_aniso_U_13
_atom_site_aniso_U_12
C1 0.0179(16) 0.0236(18) 0.0244(18) 0.0091(14) 0.0068(14) 0.0039(14)
C2 0.0316(19) 0.0250(19) 0.0259(19) 0.0096(15) 0.0121(16) 0.0095(16)
C3 0.032(2) 0.032(2) 0.047(3) 0.0138(19) 0.0160(19) 0.0159(18)
C4 0.030(2) 0.045(3) 0.044(3) 0.024(2) 0.0086(19) 0.0188(19)
C5 0.0262(19) 0.040(2) 0.030(2) 0.0168(18) 0.0009(16) 0.0010(17)
C6 0.0236(17) 0.0281(19) 0.0260(19) 0.0121(16) 0.0038(15) 0.0016(15)
C7 0.045(2) 0.033(2) 0.031(2) -0.0010(17) 0.0071(19) 0.0146(19)
C8 0.085(4) 0.045(3) 0.043(3) -0.004(2) 0.008(3) -0.015(3)
C9 0.087(4) 0.073(4) 0.029(3) 0.010(3) 0.008(3) 0.002(3)
C10 0.036(2) 0.032(2) 0.030(2) 0.0028(17) -0.0027(17) 0.0051(18)
C11 0.045(3) 0.059(3) 0.043(3) 0.003(2) 0.015(2) 0.010(2)
C12 0.054(3) 0.041(3) 0.058(3) -0.003(2) 0.002(3) -0.010(2)
C13 0.027(2) 0.033(2) 0.052(3) 0.0183(19) 0.0133(19) 0.0131(17)
C14 0.031(2) 0.042(2) 0.038(2) 0.0127(19) 0.0059(18) 0.0132(19)
C15 0.0240(19) 0.040(2) 0.061(3) 0.018(2) 0.007(2) 0.0069(18)
C16 0.020(2) 0.075(4) 0.085(4) 0.049(3) 0.015(2) 0.012(2)
Cl1 0.0269(4) 0.0268(5) 0.0408(6) 0.0005(4) 0.0036(4) -0.0019(4)
Cl2 0.0271(4) 0.0436(6) 0.0275(5) 0.0107(4) 0.0054(4) 0.0095(4)
Cl3 0.0275(4) 0.0220(4) 0.0506(6) 0.0053(4) 0.0031(4) 0.0020(4)
Cl4 0.0296(5) 0.0379(5) 0.0300(5) 0.0015(4) 0.0093(4) 0.0073(4)
N1 0.0229(14) 0.0210(15) 0.0197(15) 0.0023(12) 0.0029(12) 0.0038(12)
O1 0.0183(12) 0.0321(15) 0.0444(16) 0.0174(13) 0.0100(11) 0.0084(11)
W1 0.01746(8) 0.02072(8) 0.02514(9) 0.00415(6) 0.00271(6) 0.00418(6)
C17 0.0238(17) 0.0241(18) 0.0141(16) -0.0006(14) 0.0047(14) 0.0018(14)
C18 0.0272(18) 0.0275(19) 0.0190(18) 0.0025(15) 0.0037(15) 0.0058(16)
C19 0.030(2) 0.038(2) 0.031(2) 0.0043(18) -0.0015(17) 0.0070(18)
C20 0.026(2) 0.056(3) 0.046(3) 0.006(2) -0.0058(19) -0.002(2)
C21 0.033(2) 0.037(2) 0.042(3) 0.002(2) 0.0041(19) -0.0075(19)
C22 0.0318(19) 0.0263(19) 0.0248(19) 0.0014(15) 0.0085(16) -0.0020(16)
C23 0.039(2) 0.0232(19) 0.032(2) 0.0047(16) -0.0052(18) 0.0062(17)
C24 0.053(3) 0.035(2) 0.054(3) 0.010(2) 0.020(2) -0.002(2)
C25 0.103(5) 0.027(2) 0.066(4) -0.010(2) 0.050(3) 0.004(3)
C26 0.038(2) 0.0210(19) 0.032(2) 0.0051(16) 0.0086(18) -0.0019(17)
C27 0.081(4) 0.043(3) 0.037(3) -0.001(2) 0.020(3) 0.020(3)
C28 0.113(5) 0.051(3) 0.062(4) 0.027(3) 0.058(4) 0.030(3)
C29 0.031(4) 0.042(7) 0.037(4) -0.003(5) -0.004(3) 0.008(4)
C29A 0.030(5) 0.058(13) 0.019(6) -0.001(7) -0.002(5) 0.024(7)
C30 0.037(2) 0.042(3) 0.043(3) 0.005(2) -0.012(2) 0.003(2)
C31 0.029(2) 0.073(4) 0.068(4) -0.001(3) 0.005(2) 0.014(2)
C32 0.027(2) 0.178(8) 0.049(3) -0.013(4) 0.008(2) 0.029(4)
Cl5 0.0332(5) 0.0356(5) 0.0414(6) 0.0170(4) 0.0078(4) 0.0011(4)
Cl6 0.0387(5) 0.0269(5) 0.0377(5) 0.0008(4) 0.0100(4) 0.0082(4)
Cl7 0.0354(5) 0.0461(6) 0.0281(5) 0.0148(4) 0.0054(4) 0.0051(4)
Cl8 0.0359(5) 0.0322(5) 0.0428(6) -0.0102(4) -0.0021(4) 0.0092(4)
N2 0.0302(16) 0.0174(14) 0.0233(16) 0.0046(12) 0.0076(13) 0.0020(13)
O2 0.0221(12) 0.0383(15) 0.0281(14) 0.0020(12) 0.0005(11) 0.0053(11)
W2 0.02350(8) 0.02153(8) 0.02233(9) 0.00331(6) 0.00173(6) 0.00317(6)

loop_
_atom_type_symbol
_atom_type_description
_atom_type_scat_dispersion_real
_atom_type_scat_dispersion_imag
_atom_type_scat_source
C C 0.0033 0.0016 'International Tables Vol C Tables 4.2.6.8 and 6.1.1.4'
H H 0.0000 0.0000 'International Tables Vol C Tables 4.2.6.8 and 6.1.1.4'
Cl Cl 0.1484 0.1585 'International Tables Vol C Tables 4.2.6.8 and 6.1.1.4'
N N 0.0061 0.0033 'International Tables Vol C Tables 4.2.6.8 and 6.1.1.4'
O O 0.0106 0.0060 'International Tables Vol C Tables 4.2.6.8 and 6.1.1.4'
W W -0.8490 6.8722 'International Tables Vol C Tables 4.2.6.8 and 6.1.1.4'

loop_
_geom_angle_atom_site_label_1
_geom_angle_atom_site_label_2
_geom_angle_atom_site_label_3
_geom_angle
N1 C1 C6 119.0(3)
N1 C1 C2 118.3(3)
C6 C1 C2 122.7(3)
C3 C2 C1 116.3(4)
C3 C2 C7 121.5(3)
C1 C2 C7 122.1(3)
C4 C3 C2 121.9(4)
C4 C3 H3 119.1
C2 C3 H3 119.1
C3 C4 C5 120.9(4)
C3 C4 H4 119.5
C5 C4 H4 119.5
C6 C5 C4 121.3(4)
C6 C5 H5 119.3
C4 C5 H5 119.3
C5 C6 C1 116.9(4)
C5 C6 C10 121.2(4)
C1 C6 C10 121.9(3)
C2 C7 C8 112.5(4)
C2 C7 C9 110.0(4)
C8 C7 C9 110.5(4)
C2 C7 H7 107.9
C8 C7 H7 107.9
C9 C7 H7 107.9
C7 C8 H8A 109.5
C7 C8 H8B 109.5
H8A C8 H8B 109.5
C7 C8 H8C 109.5
H8A C8 H8C 109.5
H8B C8 H8C 109.5
C7 C9 H9A 109.5
C7 C9 H9B 109.5
H9A C9 H9B 109.5
C7 C9 H9C 109.5
H9A C9 H9C 109.5
H9B C9 H9C 109.5
C6 C10 C11 110.0(3)
C6 C10 C12 112.1(4)
C11 C10 C12 110.7(4)
C6 C10 H10 108.0
C11 C10 H10 108.0
C12 C10 H10 108.0
C10 C11 H11A 109.5
C10 C11 H11B 109.5
H11A C11 H11B 109.5
C10 C11 H11C 109.5
H11A C11 H11C 109.5
H11B C11 H11C 109.5
C10 C12 H12A 109.5
C10 C12 H12B 109.5
H12A C12 H12B 109.5
C10 C12 H12C 109.5
H12A C12 H12C 109.5
H12B C12 H12C 109.5
O1 C13 C14 104.6(3)
O1 C13 H13A 110.8
C14 C13 H13A 110.8
O1 C13 H13B 110.8
C14 C13 H13B 110.8
H13A C13 H13B 108.9
C15 C14 C13 103.6(3)
C15 C14 H14A 111.0
C13 C14 H14A 111.0
C15 C14 H14B 111.0
C13 C14 H14B 111.0
H14A C14 H14B 109.0
C16 C15 C14 103.8(3)
C16 C15 H15A 111.0
C14 C15 H15A 111.0
C16 C15 H15B 111.0
C14 C15 H15B 111.0
H15A C15 H15B 109.0
O1 C16 C15 106.1(4)
O1 C16 H16A 110.5
C15 C16 H16A 110.5
O1 C16 H16B 110.5
C15 C16 H16B 110.5
H16A C16 H16B 108.7
C1 N1 W1 178.4(3)
C16 O1 C13 109.6(3)
C16 O1 W1 124.3(2)
C13 O1 W1 126.0(2)
N1 W1 O1 179.27(12)
N1 W1 Cl4 96.12(10)
O1 W1 Cl4 83.33(7)
N1 W1 Cl1 96.38(10)
O1 W1 Cl1 83.15(7)
Cl4 W1 Cl1 90.29(4)
N1 W1 Cl3 96.28(10)
O1 W1 Cl3 84.19(7)
Cl4 W1 Cl3 90.04(4)
Cl1 W1 Cl3 167.22(3)
N1 W1 Cl2 96.33(10)
O1 W1 Cl2 84.22(7)
Cl4 W1 Cl2 167.53(3)
Cl1 W1 Cl2 89.03(4)
Cl3 W1 Cl2 87.89(4)
N2 C17 C22 119.2(3)
N2 C17 C18 118.3(3)
C22 C17 C18 122.4(3)
C19 C18 C17 116.9(4)
C19 C18 C23 120.6(3)
C17 C18 C23 122.4(3)
C20 C19 C18 121.8(4)
C20 C19 H19 119.1
C18 C19 H19 119.1
C19 C20 C21 120.0(4)
C19 C20 H20 120.0
C21 C20 H20 120.0
C22 C21 C20 121.8(4)
C22 C21 H21 119.1
C20 C21 H21 119.1
C21 C22 C17 117.1(4)
C21 C22 C26 120.7(4)
C17 C22 C26 122.2(3)
C24 C23 C18 110.5(3)
C24 C23 C25 109.2(4)
C18 C23 C25 111.5(4)
C24 C23 H23 108.5
C18 C23 H23 108.5
C25 C23 H23 108.5
C23 C24 H24A 109.5
C23 C24 H24B 109.5
H24A C24 H24B 109.5
C23 C24 H24C 109.5
H24A C24 H24C 109.5
H24B C24 H24C 109.5
C23 C25 H25A 109.5
C23 C25 H25B 109.5
H25A C25 H25B 109.5
C23 C25 H25C 109.5
H25A C25 H25C 109.5
H25B C25 H25C 109.5
C28 C26 C27 110.2(4)
C28 C26 C22 111.0(4)
C27 C26 C22 112.4(3)
C28 C26 H26 107.7
C27 C26 H26 107.7
C22 C26 H26 107.7
C26 C27 H27A 109.5
C26 C27 H27B 109.5
H27A C27 H27B 109.5
C26 C27 H27C 109.5
H27A C27 H27C 109.5
H27B C27 H27C 109.5
C26 C28 H28A 109.5
C26 C28 H28B 109.5
H28A C28 H28B 109.5
C26 C28 H28C 109.5
H28A C28 H28C 109.5
H28B C28 H28C 109.5
O2 C29 C30 104.3(7)
O2 C29 H29A 110.9
C30 C29 H29A 110.9
O2 C29 H29B 110.9
C30 C29 H29B 110.9
H29A C29 H29B 108.9
O2 C29A C30 106.2(12)
O2 C29A H29C 110.5
C30 C29A H29C 110.5
O2 C29A H29D 110.5
C30 C29A H29D 110.5
H29C C29A H29D 108.7
C31 C30 C29A 104.2(6)
C31 C30 C29 105.2(5)
C31 C30 H30A 110.7
C29 C30 H30A 110.7
C31 C30 H30B 110.7
C29 C30 H30B 110.7
H30A C30 H30B 108.8
C32 C31 C30 107.0(4)
C32 C31 H31A 110.3
C30 C31 H31A 110.3
C32 C31 H31B 110.3
C30 C31 H31B 110.3
H31A C31 H31B 108.6
O2 C32 C31 110.3(4)
O2 C32 H32A 109.6
C31 C32 H32A 109.6
O2 C32 H32B 109.6
C31 C32 H32B 109.6
H32A C32 H32B 108.1
C17 N2 W2 179.8(3)
C32 O2 C29A 105.6(6)
C32 O2 C29 108.1(5)
C32 O2 W2 126.2(3)
C29A O2 W2 125.9(6)
C29 O2 W2 124.3(4)
N2 W2 O2 179.24(12)
N2 W2 Cl6 96.56(10)
O2 W2 Cl6 84.01(7)
N2 W2 Cl5 96.90(10)
O2 W2 Cl5 83.60(7)
Cl6 W2 Cl5 89.57(4)
N2 W2 Cl7 95.94(10)
O2 W2 Cl7 83.56(7)
Cl6 W2 Cl7 89.56(4)
Cl5 W2 Cl7 167.14(4)
N2 W2 Cl8 95.60(10)
O2 W2 Cl8 83.83(7)
Cl6 W2 Cl8 167.84(4)
Cl5 W2 Cl8 89.24(4)
Cl7 W2 Cl8 88.92(4)

loop_
_geom_bond_atom_site_label_1
_geom_bond_atom_site_label_2
_geom_bond_distance
C1 N1 1.387(4)
C1 C6 1.422(5)
C1 C2 1.424(5)
C2 C3 1.400(5)
C2 C7 1.509(6)
C3 C4 1.365(6)
C3 H3 0.9500
C4 C5 1.390(6)
C4 H4 0.9500
C5 C6 1.389(5)
C5 H5 0.9500
C6 C10 1.507(6)
C7 C8 1.510(6)
C7 C9 1.524(6)
C7 H7 1.0000
C8 H8A 0.9800
C8 H8B 0.9800
C8 H8C 0.9800
C9 H9A 0.9800
C9 H9B 0.9800
C9 H9C 0.9800
C10 C11 1.526(6)
C10 C12 1.537(6)
C10 H10 1.0000
C11 H11A 0.9800
C11 H11B 0.9800
C11 H11C 0.9800
C12 H12A 0.9800
C12 H12B 0.9800
C12 H12C 0.9800
C13 O1 1.466(4)
C13 C14 1.519(5)
C13 H13A 0.9900
C13 H13B 0.9900
C14 C15 1.509(6)
C14 H14A 0.9900
C14 H14B 0.9900
C15 C16 1.492(6)
C15 H15A 0.9900
C15 H15B 0.9900
C16 O1 1.461(5)
C16 H16A 0.9900
C16 H16B 0.9900
Cl1 W1 2.3277(9)
Cl2 W1 2.3460(9)
Cl3 W1 2.3429(9)
Cl4 W1 2.3226(9)
N1 W1 1.723(3)
O1 W1 2.255(2)
C17 N2 1.378(5)
C17 C22 1.413(5)
C17 C18 1.416(5)
C18 C19 1.387(5)
C18 C23 1.517(5)
C19 C20 1.377(6)
C19 H19 0.9500
C20 C21 1.387(6)
C20 H20 0.9500
C21 C22 1.380(6)
C21 H21 0.9500
C22 C26 1.525(5)
C23 C24 1.508(6)
C23 C25 1.556(6)
C23 H23 1.0000
C24 H24A 0.9800
C24 H24B 0.9800
C24 H24C 0.9800
C25 H25A 0.9800
C25 H25B 0.9800
C25 H25C 0.9800
C26 C28 1.511(6)
C26 C27 1.516(6)
C26 H26 1.0000
C27 H27A 0.9800
C27 H27B 0.9800
C27 H27C 0.9800
C28 H28A 0.9800
C28 H28B 0.9800
C28 H28C 0.9800
C29 O2 1.481(10)
C29 C30 1.524(11)
C29 H29A 0.9900
C29 H29B 0.9900
C29A O2 1.462(14)
C29A C30 1.506(18)
C29A H29C 0.9900
C29A H29D 0.9900
C30 C31 1.499(7)
C30 H30A 0.9900
C30 H30B 0.9900
C31 C32 1.433(7)
C31 H31A 0.9900
C31 H31B 0.9900
C32 O2 1.432(5)
C32 H32A 0.9900
C32 H32B 0.9900
Cl5 W2 2.3280(9)
Cl6 W2 2.3217(9)
Cl7 W2 2.3376(10)
Cl8 W2 2.3415(10)
N2 W2 1.729(3)
O2 W2 2.246(2)

loop_
_geom_torsion_atom_site_label_1
_geom_torsion_atom_site_label_2
_geom_torsion_atom_site_label_3
_geom_torsion_atom_site_label_4
_geom_torsion
N1 C1 C2 C3 178.4(3)
C6 C1 C2 C3 -0.3(5)
N1 C1 C2 C7 -3.2(5)
C6 C1 C2 C7 178.2(3)
C1 C2 C3 C4 -0.4(6)
C7 C2 C3 C4 -178.8(4)
C2 C3 C4 C5 0.5(6)
C3 C4 C5 C6 0.0(6)
C4 C5 C6 C1 -0.7(5)
C4 C5 C6 C10 179.6(4)
N1 C1 C6 C5 -177.8(3)
C2 C1 C6 C5 0.8(5)
N1 C1 C6 C10 1.9(5)
C2 C1 C6 C10 -179.5(3)
C3 C2 C7 C8 -55.6(5)
C1 C2 C7 C8 126.1(4)
C3 C2 C7 C9 68.1(5)
C1 C2 C7 C9 -110.2(4)
C5 C6 C10 C11 76.0(5)
C1 C6 C10 C11 -103.7(4)
C5 C6 C10 C12 -47.6(5)
C1 C6 C10 C12 132.7(4)
O1 C13 C14 C15 -29.4(4)
C13 C14 C15 C16 35.2(5)
C14 C15 C16 O1 -27.9(5)
C15 C16 O1 C13 9.6(5)
C15 C16 O1 W1 -168.3(3)
C14 C13 O1 C16 12.6(5)
C14 C13 O1 W1 -169.7(2)
N2 C17 C18 C19 177.6(3)
C22 C17 C18 C19 -0.6(5)
N2 C17 C18 C23 -0.8(5)
C22 C17 C18 C23 -178.9(3)
C17 C18 C19 C20 -0.7(6)
C23 C18 C19 C20 177.6(4)
C18 C19 C20 C21 1.6(7)
C19 C20 C21 C22 -1.1(7)
C20 C21 C22 C17 -0.2(6)
C20 C21 C22 C26 179.5(4)
N2 C17 C22 C21 -177.1(3)
C18 C17 C22 C21 1.0(5)
N2 C17 C22 C26 3.2(5)
C18 C17 C22 C26 -178.7(3)
C19 C18 C23 C24 -68.8(5)
C17 C18 C23 C24 109.5(4)
C19 C18 C23 C25 52.8(5)
C17 C18 C23 C25 -128.9(4)
C21 C22 C26 C28 -64.4(5)
C17 C22 C26 C28 115.3(5)
C21 C22 C26 C27 59.7(5)
C17 C22 C26 C27 -120.6(4)
O2 C29A C30 C31 -23.1(19)
O2 C29A C30 C29 72.6(19)
O2 C29 C30 C31 22.6(11)
O2 C29 C30 C29A -69.0(16)
C29A C30 C31 C32 11.4(14)
C29 C30 C31 C32 -17.1(9)
C30 C31 C32 O2 4.7(8)
C31 C32 O2 C29A -19.5(15)
C31 C32 O2 C29 10.1(10)
C31 C32 O2 W2 176.9(4)
C30 C29A O2 C32 26(2)
C30 C29A O2 C29 -73(2)
C30 C29A O2 W2 -170.1(7)
C30 C29 O2 C32 -20.2(12)
C30 C29 O2 C29A 69.4(18)
C30 C29 O2 W2 172.6(4)
